data_7100988
loop_
_publ_author_name
'Rick Wong'
'Wing-Kit Lo'
'Wai-Yeung Wong'
'Xunjin Zhu'

_publ_section_title
;
Synthesis and crystal structure of the first
lanthanide complex of N-confused porphyrin with an (eta)2 agostic C-H
interaction
;
_journal_name_full 'Chemical Communications'
_journal_paper_doi 10.1039/b415609a
_journal_year 2005
_chemical_formula_sum 'C55 H53 Co Er N4 O10 P3'
_chemical_formula_weight 1249.11
_space_group_IT_number 14
_symmetry_cell_setting monoclinic
_symmetry_space_group_name_Hall '-P 2yn'
_symmetry_space_group_name_H-M 'P 1 21/n 1'
_cell_angle_alpha 90.00
_cell_angle_beta 115.5140(10)
_cell_angle_gamma 90.00
_cell_formula_units_Z 4
_cell_length_a 13.7562(9)
_cell_length_b 28.5604(19)
_cell_length_c 15.0423(10)
_cell_measurement_temperature 273(2)
_cell_volume 5333.5(6)
_diffrn_ambient_temperature 273(2)
_exptl_crystal_density_diffrn 1.556
_cod_depositor_comments
;
The following automatic conversions were performed:
'_symmetry_cell_setting' value 'Monoclinic' changed to 'monoclinic'
according to '/home/saulius/struct/CIF-dictionaries/cif_core.dic'
dictionary named 'cif_core.dic' version 2.4.1 from 2010-06-29.

Automatic conversion script
Id: cif_fix_enum 1527 2010-12-29 10:47:43Z saulius 
;
_cod_original_sg_symbol_H-M 'P 21/n'
_cod_database_code 7100988

loop_
_symmetry_equiv_pos_as_xyz
'x, y, z'
'-x+1/2, y+1/2, -z+1/2'
'-x, -y, -z'
'x-1/2, -y-1/2, z-1/2'

loop_
_atom_site_label
_atom_site_type_symbol
_atom_site_fract_x
_atom_site_fract_y
_atom_site_fract_z
_atom_site_U_iso_or_equiv
_atom_site_adp_type
_atom_site_occupancy
_atom_site_symmetry_multiplicity
_atom_site_calc_flag
_atom_site_refinement_flags
_atom_site_disorder_assembly
_atom_site_disorder_group
C1 C 0.1192(11) 0.1562(4) -0.0903(6) 0.106(5) Uani 1 1 d . . .
H1A H 0.0596 0.1341 -0.1215 0.127 Uiso 1 1 calc R . .
C2 C 0.2247(11) 0.1515(4) -0.0837(6) 0.080(3) Uani 1 1 d . . .
H2A H 0.2520 0.1256 -0.1091 0.096 Uiso 1 1 calc R . .
C3 C 0.2791(9) 0.1912(4) -0.0391(6) 0.081(3) Uani 1 1 d . . .
H3A H 0.3543 0.1979 -0.0250 0.098 Uiso 1 1 calc R . .
C4 C 0.2130(8) 0.2204(3) -0.0159(6) 0.069(2) Uani 1 1 d . . .
H4A H 0.2341 0.2509 0.0167 0.082 Uiso 1 1 calc R . .
C5 C 0.1147(8) 0.2005(4) -0.0457(7) 0.076(3) Uani 1 1 d . . .
H5A H 0.0519 0.2140 -0.0406 0.092 Uiso 1 1 calc R . .
C6 C 0.2625(10) 0.0151(4) 0.0183(8) 0.099(3) Uani 1 1 d . . .
H6A H 0.3303 0.0246 0.0202 0.148 Uiso 1 1 calc R . .
H6B H 0.2294 -0.0076 -0.0330 0.148 Uiso 1 1 calc R . .
H6C H 0.2740 0.0016 0.0805 0.148 Uiso 1 1 calc R . .
C7 C -0.0052(11) 0.0570(5) 0.0609(11) 0.129(5) Uani 1 1 d . . .
H7A H 0.0159 0.0266 0.0479 0.194 Uiso 1 1 calc R . .
H7B H -0.0809 0.0613 0.0213 0.194 Uiso 1 1 calc R . .
H7C H 0.0100 0.0592 0.1293 0.194 Uiso 1 1 calc R . .
C8 C 0.0167(11) 0.1746(5) 0.1977(11) 0.127(5) Uani 1 1 d . . .
H8A H 0.0505 0.1474 0.2359 0.191 Uiso 1 1 calc R . .
H8B H -0.0566 0.1675 0.1537 0.191 Uiso 1 1 calc R . .
H8C H 0.0180 0.1996 0.2409 0.191 Uiso 1 1 calc R . .
C9 C 0.2617(11) 0.2564(4) 0.2877(7) 0.098(4) Uani 1 1 d . . .
H9A H 0.1958 0.2721 0.2767 0.147 Uiso 1 1 calc R . .
H9B H 0.3189 0.2789 0.3056 0.147 Uiso 1 1 calc R . .
H9C H 0.2788 0.2340 0.3400 0.147 Uiso 1 1 calc R . .
C10 C 0.5516(9) 0.0946(4) 0.1485(8) 0.087(3) Uani 1 1 d . . .
H10A H 0.6052 0.1188 0.1698 0.131 Uiso 1 1 calc R . .
H10B H 0.5658 0.0732 0.1063 0.131 Uiso 1 1 calc R . .
H10C H 0.5538 0.0781 0.2049 0.131 Uiso 1 1 calc R . .
C11 C 0.5126(8) 0.2152(3) 0.2663(7) 0.080(3) Uani 1 1 d . . .
H11A H 0.4585 0.2259 0.2858 0.120 Uiso 1 1 calc R . .
H11B H 0.5528 0.2415 0.2603 0.120 Uiso 1 1 calc R . .
H11C H 0.5604 0.1939 0.3150 0.120 Uiso 1 1 calc R . .
C12 C 0.4415(7) -0.1103(3) 0.2480(6) 0.059(2) Uani 1 1 d . . .
H12A H 0.4127 -0.1198 0.2907 0.070 Uiso 1 1 calc R . .
C13 C 0.4595(8) -0.1432(3) 0.1869(8) 0.079(3) Uani 1 1 d . . .
H13A H 0.4454 -0.1747 0.1917 0.094 Uiso 1 1 calc R . .
C14 C 0.4973(8) -0.1294(4) 0.1209(8) 0.084(3) Uani 1 1 d . . .
H14A H 0.5053 -0.1513 0.0787 0.100 Uiso 1 1 calc R . .
C15 C 0.5235(6) -0.0835(4) 0.1164(6) 0.069(3) Uani 1 1 d . . .
H15A H 0.5517 -0.0743 0.0729 0.082 Uiso 1 1 calc R . .
C16 C 0.5076(6) -0.0504(3) 0.1778(5) 0.0515(18) Uani 1 1 d . . .
H16A H 0.5245 -0.0191 0.1741 0.062 Uiso 1 1 calc R . .
C17 C 0.4671(5) -0.0637(2) 0.2439(5) 0.0406(15) Uani 1 1 d . . .
C18 C 0.4457(5) -0.0281(2) 0.3045(4) 0.0343(13) Uani 1 1 d . . .
C19 C 0.3415(5) -0.0267(2) 0.3019(4) 0.0353(13) Uani 1 1 d . . .
C20 C 0.3053(5) -0.0001(2) 0.3612(5) 0.0372(14) Uani 1 1 d . . .
C21 C 0.1929(5) -0.0064(2) 0.3223(5) 0.0386(14) Uani 1 1 d . . .
C22 C 0.1659(5) -0.0378(2) 0.2408(5) 0.0423(15) Uani 1 1 d . . .
H22A H 0.0966 -0.0486 0.2021 0.051 Uiso 1 1 calc R . .
C23 C 0.1165(5) 0.0160(2) 0.3482(5) 0.0422(15) Uani 1 1 d . . .
C24 C 0.0082(5) -0.0058(3) 0.3158(5) 0.0460(16) Uani 1 1 d . . .
C25 C -0.0855(6) 0.0206(3) 0.2748(6) 0.063(2) Uani 1 1 d . . .
H25A H -0.0824 0.0526 0.2655 0.075 Uiso 1 1 calc R . .
C26 C -0.1851(7) -0.0019(4) 0.2476(7) 0.082(3) Uani 1 1 d . . .
H26A H -0.2481 0.0156 0.2191 0.098 Uiso 1 1 calc R . .
C27 C -0.1917(7) -0.0484(4) 0.2617(7) 0.074(3) Uani 1 1 d . . .
H27A H -0.2584 -0.0622 0.2450 0.088 Uiso 1 1 calc R . .
C28 C -0.1000(7) -0.0749(3) 0.3005(6) 0.066(2) Uani 1 1 d . . .
H28A H -0.1041 -0.1070 0.3086 0.079 Uiso 1 1 calc R . .
C29 C -0.0002(6) -0.0533(3) 0.3279(5) 0.0534(18) Uani 1 1 d . . .
H29A H 0.0621 -0.0714 0.3548 0.064 Uiso 1 1 calc R . .
C30 C 0.1395(5) 0.0570(2) 0.4025(5) 0.0425(15) Uani 1 1 d . . .
C31 C 0.0763(6) 0.0781(3) 0.4479(6) 0.057(2) Uani 1 1 d . . .
H31A H 0.0129 0.0663 0.4469 0.069 Uiso 1 1 calc R . .
C32 C 0.1259(6) 0.1176(3) 0.4916(6) 0.0564(19) Uani 1 1 d . . .
H32A H 0.1025 0.1383 0.5259 0.068 Uiso 1 1 calc R . .
C33 C 0.2218(5) 0.1226(2) 0.4762(5) 0.0413(15) Uani 1 1 d . . .
C34 C 0.2961(5) 0.1590(2) 0.5138(5) 0.0410(15) Uani 1 1 d . . .
C35 C 0.2664(6) 0.1991(2) 0.5645(5) 0.0482(17) Uani 1 1 d . . .
C36 C 0.2180(13) 0.2375(4) 0.5181(8) 0.146(7) Uani 1 1 d . . .
H36A H 0.2005 0.2405 0.4513 0.175 Uiso 1 1 calc R . .
C37 C 0.1922(16) 0.2737(5) 0.5657(11) 0.170(8) Uani 1 1 d . . .
H37A H 0.1583 0.3004 0.5306 0.204 Uiso 1 1 calc R . .
C38 C 0.2152(11) 0.2707(4) 0.6594(9) 0.099(4) Uani 1 1 d . . .
H38A H 0.2000 0.2955 0.6913 0.119 Uiso 1 1 calc R . .
C39 C 0.2598(11) 0.2326(4) 0.7078(8) 0.107(4) Uani 1 1 d . . .
H39A H 0.2728 0.2294 0.7735 0.128 Uiso 1 1 calc R . .
C40 C 0.2877(10) 0.1966(4) 0.6607(7) 0.095(4) Uani 1 1 d . . .
H40A H 0.3221 0.1702 0.6966 0.115 Uiso 1 1 calc R . .
C41 C 0.3979(5) 0.1613(2) 0.5145(5) 0.0405(15) Uani 1 1 d . . .
C42 C 0.4764(6) 0.1973(2) 0.5581(5) 0.0473(16) Uani 1 1 d . . .
H42A H 0.4671 0.2245 0.5877 0.057 Uiso 1 1 calc R . .
C43 C 0.5649(6) 0.1852(2) 0.5491(5) 0.0463(16) Uani 1 1 d . . .
H43A H 0.6282 0.2026 0.5705 0.056 Uiso 1 1 calc R . .
C44 C 0.5459(5) 0.1406(2) 0.5005(4) 0.0380(14) Uani 1 1 d . . .
C45 C 0.6215(5) 0.1143(2) 0.4802(4) 0.0365(14) Uani 1 1 d . . .
C46 C 0.7300(5) 0.1364(2) 0.5116(5) 0.0414(15) Uani 1 1 d . . .
C47 C 0.7684(6) 0.1479(3) 0.4424(6) 0.0551(18) Uani 1 1 d . . .
H47A H 0.7269 0.1407 0.3764 0.066 Uiso 1 1 calc R . .
C48 C 0.8667(7) 0.1698(3) 0.4695(8) 0.071(2) Uani 1 1 d . . .
H48A H 0.8917 0.1769 0.4226 0.085 Uiso 1 1 calc R . .
C49 C 0.9269(7) 0.1811(3) 0.5666(8) 0.075(3) Uani 1 1 d . . .
H49A H 0.9922 0.1965 0.5851 0.090 Uiso 1 1 calc R . .
C50 C 0.8927(7) 0.1701(3) 0.6358(7) 0.067(2) Uani 1 1 d . . .
H50A H 0.9340 0.1782 0.7013 0.080 Uiso 1 1 calc R . .
C51 C 0.7958(6) 0.1468(3) 0.6085(5) 0.0540(18) Uani 1 1 d . . .
H51A H 0.7745 0.1380 0.6570 0.065 Uiso 1 1 calc R . .
C52 C 0.6037(5) 0.0699(2) 0.4352(4) 0.0341(13) Uani 1 1 d . . .
C53 C 0.6852(5) 0.0415(2) 0.4270(4) 0.0387(14) Uani 1 1 d . . .
H53A H 0.7579 0.0490 0.4510 0.046 Uiso 1 1 calc R . .
C54 C 0.6381(5) 0.0021(2) 0.3784(4) 0.0389(14) Uani 1 1 d . . .
H54A H 0.6717 -0.0223 0.3619 0.047 Uiso 1 1 calc R . .
C55 C 0.5253(5) 0.0050(2) 0.3570(4) 0.0354(13) Uani 1 1 d . . .
Co1 Co 0.22911(8) 0.15650(3) 0.05555(6) 0.0460(2) Uani 1 1 d . . .
Er1 Er 0.33681(2) 0.087012(9) 0.331749(19) 0.03334(11) Uani 1 1 d . . .
N1 N 0.2508(5) -0.0495(2) 0.2276(4) 0.0489(14) Uani 1 1 d . . .
N2 N 0.2283(4) 0.08549(18) 0.4218(4) 0.0383(12) Uani 1 1 d . . .
N3 N 0.4412(4) 0.12731(18) 0.4769(4) 0.0391(12) Uani 1 1 d . . .
N4 N 0.5072(4) 0.04726(17) 0.3935(4) 0.0352(11) Uani 1 1 d . . .
O1 O 0.1990(14) 0.0519(3) 0.0007(5) 0.226(8) Uani 1 1 d . . .
O2 O 0.0497(6) 0.0899(3) 0.0389(6) 0.128(4) Uani 1 1 d . . .
O3 O 0.2341(5) 0.0639(2) 0.1756(4) 0.0728(16) Uani 1 1 d . . .
O4 O 0.0726(6) 0.1885(3) 0.1428(6) 0.123(3) Uani 1 1 d . . .
O5 O 0.2495(6) 0.2332(2) 0.2017(4) 0.084(2) Uani 1 1 d . . .
O6 O 0.2410(5) 0.1538(2) 0.2723(4) 0.0763(18) Uani 1 1 d . . .
O7 O 0.4485(5) 0.1148(2) 0.0964(4) 0.0794(18) Uani 1 1 d . . .
O8 O 0.4636(6) 0.1924(3) 0.1762(5) 0.102(3) Uani 1 1 d . . .
O9 O 0.4253(4) 0.1223(2) 0.2530(4) 0.0669(15) Uani 1 1 d . . .
O10 O 0.1653(13) 0.8642(5) 0.1089(13) 0.253(8) Uani 1 1 d . . .
P1 P 0.1833(2) 0.08626(8) 0.07542(17) 0.0766(7) Uani 1 1 d . . .
P2 P 0.1989(2) 0.18088(8) 0.17811(17) 0.0671(6) Uani 1 1 d . . .
P3 P 0.39741(18) 0.14475(8) 0.15534(15) 0.0594(5) Uani 1 1 d . . .
H20 H 0.340(4) 0.0122(19) 0.419(4) 0.020(14) Uiso 1 1 d . . .

loop_
_atom_site_aniso_label
_atom_site_aniso_U_11
_atom_site_aniso_U_22
_atom_site_aniso_U_33
_atom_site_aniso_U_23
_atom_site_aniso_U_13
_atom_site_aniso_U_12
C1 0.134(11) 0.099(8) 0.033(4) 0.023(5) -0.012(5) -0.044(8)
C2 0.120(9) 0.078(7) 0.038(4) 0.007(4) 0.031(5) 0.019(6)
C3 0.107(8) 0.098(7) 0.047(5) 0.028(5) 0.041(5) 0.014(6)
C4 0.092(7) 0.065(5) 0.052(5) 0.019(4) 0.034(5) 0.009(5)
C5 0.080(7) 0.087(7) 0.061(5) 0.038(5) 0.029(5) 0.032(6)
C6 0.123(10) 0.103(9) 0.085(7) -0.005(6) 0.059(7) 0.011(7)
C7 0.100(9) 0.124(11) 0.150(12) 0.012(9) 0.042(9) -0.029(8)
C8 0.105(9) 0.154(12) 0.160(13) 0.026(10) 0.092(10) 0.018(9)
C9 0.150(11) 0.078(7) 0.080(7) -0.010(5) 0.063(7) 0.003(7)
C10 0.089(7) 0.098(8) 0.073(6) 0.003(5) 0.033(6) 0.027(6)
C11 0.084(7) 0.075(6) 0.080(6) -0.011(5) 0.035(5) -0.017(5)
C12 0.069(5) 0.047(4) 0.075(5) -0.001(4) 0.045(4) 0.005(4)
C13 0.091(7) 0.055(5) 0.115(8) -0.029(5) 0.067(6) -0.011(5)
C14 0.071(6) 0.090(7) 0.107(8) -0.055(6) 0.054(6) -0.014(5)
C15 0.050(5) 0.113(8) 0.056(5) -0.033(5) 0.035(4) -0.010(5)
C16 0.046(4) 0.070(5) 0.048(4) -0.013(4) 0.028(3) -0.008(4)
C17 0.038(3) 0.050(4) 0.041(3) -0.004(3) 0.024(3) 0.004(3)
C18 0.040(3) 0.036(3) 0.032(3) 0.007(3) 0.021(3) 0.011(3)
C19 0.038(3) 0.035(3) 0.038(3) 0.004(3) 0.022(3) 0.005(3)
C20 0.039(3) 0.040(3) 0.042(4) -0.002(3) 0.026(3) 0.001(3)
C21 0.040(3) 0.043(3) 0.043(3) 0.005(3) 0.027(3) 0.003(3)
C22 0.037(3) 0.046(4) 0.049(4) -0.004(3) 0.022(3) -0.003(3)
C23 0.034(3) 0.053(4) 0.047(4) 0.004(3) 0.025(3) 0.001(3)
C24 0.034(3) 0.069(5) 0.044(4) -0.002(3) 0.025(3) 0.002(3)
C25 0.044(4) 0.078(5) 0.069(5) -0.003(4) 0.028(4) 0.010(4)
C26 0.038(5) 0.122(9) 0.080(6) -0.017(6) 0.021(4) 0.018(5)
C27 0.047(5) 0.110(8) 0.072(6) -0.031(6) 0.033(4) -0.023(5)
C28 0.058(5) 0.083(6) 0.070(5) -0.012(4) 0.039(5) -0.019(4)
C29 0.049(4) 0.063(5) 0.057(4) 0.000(4) 0.031(4) -0.002(4)
C30 0.034(3) 0.055(4) 0.047(4) 0.004(3) 0.026(3) 0.012(3)
C31 0.046(4) 0.080(6) 0.064(5) -0.010(4) 0.041(4) -0.004(4)
C32 0.054(4) 0.065(5) 0.066(5) -0.013(4) 0.040(4) 0.007(4)
C33 0.044(4) 0.046(4) 0.047(4) 0.002(3) 0.032(3) 0.009(3)
C34 0.048(4) 0.046(4) 0.037(3) 0.006(3) 0.026(3) 0.016(3)
C35 0.054(4) 0.047(4) 0.059(4) -0.008(3) 0.039(4) 0.007(3)
C36 0.256(18) 0.127(10) 0.087(7) 0.050(7) 0.106(10) 0.133(12)
C37 0.29(2) 0.124(11) 0.125(11) 0.050(9) 0.119(13) 0.147(14)
C38 0.141(10) 0.075(7) 0.120(9) -0.019(7) 0.094(9) 0.016(7)
C39 0.142(11) 0.110(9) 0.083(7) -0.031(7) 0.063(8) 0.022(8)
C40 0.146(10) 0.090(7) 0.062(6) -0.002(5) 0.056(6) 0.042(7)
C41 0.046(4) 0.042(4) 0.037(3) -0.005(3) 0.022(3) 0.010(3)
C42 0.057(4) 0.041(4) 0.054(4) -0.010(3) 0.033(4) 0.001(3)
C43 0.051(4) 0.038(3) 0.058(4) -0.005(3) 0.031(4) -0.005(3)
C44 0.039(3) 0.043(3) 0.035(3) 0.003(3) 0.020(3) 0.001(3)
C45 0.035(3) 0.045(4) 0.032(3) -0.002(3) 0.016(3) 0.000(3)
C46 0.034(3) 0.042(3) 0.051(4) -0.002(3) 0.020(3) 0.003(3)
C47 0.045(4) 0.070(5) 0.057(4) -0.006(4) 0.028(4) -0.005(4)
C48 0.054(5) 0.074(6) 0.104(7) 0.002(5) 0.054(5) -0.007(4)
C49 0.042(5) 0.063(5) 0.116(8) -0.021(5) 0.030(5) -0.008(4)
C50 0.049(5) 0.060(5) 0.077(6) -0.014(4) 0.014(4) 0.001(4)
C51 0.044(4) 0.054(4) 0.053(4) -0.007(3) 0.011(3) 0.005(3)
C52 0.035(3) 0.042(3) 0.030(3) 0.003(3) 0.018(3) 0.003(3)
C53 0.027(3) 0.053(4) 0.036(3) -0.002(3) 0.014(3) 0.008(3)
C54 0.035(3) 0.051(4) 0.036(3) -0.002(3) 0.020(3) 0.011(3)
C55 0.040(3) 0.041(3) 0.032(3) 0.003(3) 0.022(3) 0.011(3)
Co1 0.0587(6) 0.0453(5) 0.0343(5) 0.0077(4) 0.0202(4) 0.0100(4)
Er1 0.03500(17) 0.03783(17) 0.03203(16) 0.00355(11) 0.01902(12) 0.00599(12)
N1 0.053(4) 0.049(3) 0.054(3) -0.006(3) 0.032(3) -0.003(3)
N2 0.034(3) 0.044(3) 0.045(3) 0.003(2) 0.025(2) 0.005(2)
N3 0.038(3) 0.046(3) 0.041(3) -0.007(2) 0.024(2) 0.001(2)
N4 0.035(3) 0.039(3) 0.038(3) 0.003(2) 0.023(2) 0.004(2)
O1 0.51(2) 0.059(5) 0.045(4) 0.000(4) 0.061(8) 0.038(9)
O2 0.074(5) 0.157(8) 0.103(6) 0.047(5) -0.009(4) -0.050(5)
O3 0.092(5) 0.059(3) 0.053(3) 0.004(3) 0.018(3) -0.011(3)
O4 0.097(5) 0.196(9) 0.102(5) 0.062(6) 0.067(5) 0.079(6)
O5 0.140(6) 0.053(3) 0.062(3) 0.001(3) 0.046(4) 0.022(4)
O6 0.112(5) 0.070(4) 0.061(3) 0.015(3) 0.051(4) 0.038(3)
O7 0.072(4) 0.114(5) 0.063(4) 0.017(3) 0.040(3) 0.034(4)
O8 0.112(6) 0.114(5) 0.065(4) 0.021(4) 0.024(4) -0.057(5)
O9 0.057(3) 0.090(4) 0.058(3) 0.015(3) 0.029(3) -0.005(3)
O10 0.212(14) 0.149(11) 0.260(16) 0.009(11) -0.028(12) 0.038(10)
P1 0.0948(19) 0.0653(14) 0.0475(12) 0.0038(10) 0.0096(12) -0.0106(13)
P2 0.0835(16) 0.0646(13) 0.0608(13) 0.0164(10) 0.0381(12) 0.0272(12)
P3 0.0638(13) 0.0693(13) 0.0504(11) 0.0081(10) 0.0296(10) -0.0001(10)

loop_
_geom_bond_atom_site_label_1
_geom_bond_atom_site_label_2
_geom_bond_distance
_geom_bond_site_symmetry_2
_geom_bond_publ_flag
C1 C2 1.418(16) . ?
C1 C5 1.444(15) . ?
C1 Co1 2.059(8) . ?
C1 H1A 0.9800 . ?
C2 C3 1.363(14) . ?
C2 Co1 2.074(8) . ?
C2 H2A 0.9800 . ?
C3 C4 1.386(13) . ?
C3 Co1 2.080(9) . ?
C3 H3A 0.9800 . ?
C4 C5 1.354(13) . ?
C4 Co1 2.082(8) . ?
C4 H4A 0.9800 . ?
C5 Co1 2.075(8) . ?
C5 H5A 0.9800 . ?
C6 O1 1.318(15) . ?
C6 H6A 0.9600 . ?
C6 H6B 0.9600 . ?
C6 H6C 0.9600 . ?
C7 O2 1.334(13) . ?
C7 H7A 0.9600 . ?
C7 H7B 0.9600 . ?
C7 H7C 0.9600 . ?
C8 O4 1.406(13) . ?
C8 H8A 0.9600 . ?
C8 H8B 0.9600 . ?
C8 H8C 0.9600 . ?
C9 O5 1.399(10) . ?
C9 H9A 0.9600 . ?
C9 H9B 0.9600 . ?
C9 H9C 0.9600 . ?
C10 O7 1.414(11) . ?
C10 H10A 0.9600 . ?
C10 H10B 0.9600 . ?
C10 H10C 0.9600 . ?
C11 O8 1.389(11) . ?
C11 H11A 0.9600 . ?
C11 H11B 0.9600 . ?
C11 H11C 0.9600 . ?
C12 C17 1.385(10) . ?
C12 C13 1.409(11) . ?
C12 H12A 0.9300 . ?
C13 C14 1.362(13) . ?
C13 H13A 0.9300 . ?
C14 C15 1.371(13) . ?
C14 H14A 0.9300 . ?
C15 C16 1.403(10) . ?
C15 H15A 0.9300 . ?
C16 C17 1.386(9) . ?
C16 H16A 0.9300 . ?
C17 C18 1.477(8) . ?
C18 C55 1.403(9) . ?
C18 C19 1.418(8) . ?
C19 C20 1.416(8) . ?
C19 N1 1.424(8) . ?
C20 C21 1.410(9) . ?
C20 Er1 2.595(6) . ?
C20 H20 0.87(6) . ?
C21 C23 1.420(8) . ?
C21 C22 1.433(9) . ?
C22 N1 1.310(8) . ?
C22 H22A 0.9300 . ?
C23 C30 1.384(10) . ?
C23 C24 1.489(9) . ?
C24 C29 1.382(10) . ?
C24 C25 1.387(10) . ?
C25 C26 1.405(12) . ?
C25 H25A 0.9300 . ?
C26 C27 1.352(14) . ?
C26 H26A 0.9300 . ?
C27 C28 1.368(13) . ?
C27 H27A 0.9300 . ?
C28 C29 1.395(11) . ?
C28 H28A 0.9300 . ?
C29 H29A 0.9300 . ?
C30 N2 1.391(8) . ?
C30 C31 1.447(9) . ?
C31 C32 1.336(11) . ?
C31 H31A 0.9300 . ?
C32 C33 1.442(9) . ?
C32 H32A 0.9300 . ?
C33 N2 1.365(8) . ?
C33 C34 1.395(10) . ?
C34 C41 1.398(9) . ?
C34 C35 1.526(8) . ?
C35 C36 1.317(12) . ?
C35 C40 1.349(11) . ?
C36 C37 1.387(15) . ?
C36 H36A 0.9300 . ?
C37 C38 1.308(16) . ?
C37 H37A 0.9300 . ?
C38 C39 1.306(15) . ?
C38 H38A 0.9300 . ?
C39 C40 1.392(13) . ?
C39 H39A 0.9300 . ?
C40 H40A 0.9300 . ?
C41 N3 1.381(8) . ?
C41 C42 1.430(10) . ?
C42 C43 1.328(9) . ?
C42 H42A 0.9300 . ?
C43 C44 1.437(9) . ?
C43 H43A 0.9300 . ?
C44 N3 1.380(8) . ?
C44 C45 1.417(8) . ?
C45 C52 1.409(9) . ?
C45 C46 1.497(9) . ?
C46 C51 1.377(10) . ?
C46 C47 1.396(9) . ?
C47 C48 1.383(11) . ?
C47 H47A 0.9300 . ?
C48 C49 1.371(13) . ?
C48 H48A 0.9300 . ?
C49 C50 1.350(13) . ?
C49 H49A 0.9300 . ?
C50 C51 1.385(11) . ?
C50 H50A 0.9300 . ?
C51 H51A 0.9300 . ?
C52 N4 1.363(8) . ?
C52 C53 1.431(8) . ?
C53 C54 1.346(9) . ?
C53 H53A 0.9300 . ?
C54 C55 1.444(8) . ?
C54 H54A 0.9300 . ?
C55 N4 1.391(7) . ?
Co1 P1 2.162(3) . ?
Co1 P2 2.172(2) . ?
Co1 P3 2.175(2) . ?
Er1 O3 2.256(6) . ?
Er1 O9 2.267(5) . ?
Er1 O6 2.271(5) . ?
Er1 N3 2.336(5) . ?
Er1 N4 2.402(5) . ?
Er1 N2 2.410(5) . ?
Er1 H20 2.50(5) . ?
O1 P1 1.575(10) . ?
O2 P1 1.679(9) . ?
O3 P1 1.503(6) . ?
O4 P2 1.598(8) . ?
O5 P2 1.621(7) . ?
O6 P2 1.495(6) . ?
O7 P3 1.597(6) . ?
O8 P3 1.590(7) . ?
O9 P3 1.494(5) . ?
